data_4023449
loop_
_publ_author_name
'Zhenglai Fang'
'Yunlong Song'
'Taradas Sarkar'
'Ernest Hamel'
'William E. Fogler'
'Gregory E. Agoston'
'Phillip E. Fanwick'
'Mark Cushman'

_publ_contact_author_address
;    Department of Chemistry
     Purdue University
     560 Oval Dr.
     W. Lafayette
     IN 47907-2084
     USA
;
_publ_contact_author_email pfanwick@purdue.edu
_publ_contact_author_fax 1(765)4940239
_publ_contact_author_name 'Phillip E. Fanwick'
_publ_contact_author_phone 1(765)4944572
_publ_section_title
;
 Stereoselective Synthesis of 3,3-Diarylacrylonitriles
 as Tubulin Polymerization Inhibitors
;
_journal_name_full 'Journal of Organic Chemistry'
_journal_page_first 4241
_journal_page_last 4244
_journal_paper_doi 10.1021/jo800428b
_journal_volume 73
_journal_year 2008
_chemical_absolute_configuration ad
_chemical_formula_moiety 'C12 H10 F3 N1 O5 S1'
_chemical_formula_sum 'C12 H10 F3 N O5 S'
_chemical_formula_weight 337.28
_chemical_name_systematic ' ?'
_space_group_IT_number 161
_symmetry_cell_setting hexagonal
_symmetry_space_group_name_Hall 'R 3 -2"c'
_symmetry_space_group_name_H-M 'R 3 c :H'
_atom_type_scat_source 'International Tables for Crystallography (Vol C)'
_audit_creation_date 6-04-07
_audit_creation_method 'SHELXL and local programs'
_cell_angle_alpha 90.00
_cell_angle_beta 90.00
_cell_angle_gamma 120.00
_cell_formula_units_Z 18
_cell_length_a 31.351(4)
_cell_length_b 31.351(4)
_cell_length_c 7.6711(13)
_cell_measurement_reflns_used 10963
_cell_measurement_temperature 150
_cell_measurement_theta_max 24
_cell_measurement_theta_min 3
_cell_volume 6529.8(17)
_computing_cell_refinement 'DENZO/SCALEPACK (Otwinowski & Minor, 1996)'
_computing_data_collection 'Collect (Nonius, 1998)'
_computing_data_reduction 'EVALCCD (Duisenberg, 2003)'
_computing_molecular_graphics
;
    ORTEP (Johnson, 1976)
    PLATON (Spek, 1997)
;
_computing_publication_material 'SHELX97(Sheldrick, 1997) and local programs'
_computing_structure_refinement 'SHELX97 (Sheldrick, 1997)'
_computing_structure_solution
;
 Direct methods (SIR2004, Burla et al., 2005)
;
_diffrn_ambient_temperature 150
_diffrn_measured_fraction_theta_max 0.8777
_diffrn_measurement_device_type Nonius_KappaCCD
_diffrn_measurement_method \w
_diffrn_radiation_monochromator 'graphite 002'
_diffrn_radiation_type MO-K\a
_diffrn_radiation_wavelength 0.71073
_diffrn_reflns_av_R_equivalents 0.061
_diffrn_reflns_limit_h_max 37
_diffrn_reflns_limit_h_min -37
_diffrn_reflns_limit_k_max 37
_diffrn_reflns_limit_k_min -33
_diffrn_reflns_limit_l_max 8
_diffrn_reflns_limit_l_min -8
_diffrn_reflns_number 10963
_diffrn_reflns_theta_max 24.99
_diffrn_reflns_theta_min 3.05
_exptl_absorpt_coefficient_mu 0.267
_exptl_absorpt_correction_T_max 0.9802
_exptl_absorpt_correction_T_min 0.8427
_exptl_absorpt_correction_type multi-scan
_exptl_absorpt_process_details 'SADABS (Sheldrick 1996)'
_exptl_crystal_colour_primary colourless
_exptl_crystal_density_diffrn 1.544
_exptl_crystal_density_method 'not measured'
_exptl_crystal_description needle
_exptl_crystal_F_000 3096
_exptl_crystal_size_max 0.63
_exptl_crystal_size_mid 0.13
_exptl_crystal_size_min 0.08
_refine_diff_density_max 0.69
_refine_diff_density_min -0.48
_refine_ls_abs_structure_details 'Flack H. D. (1983), Acta Cryst. A39, 876-881'
_refine_ls_abs_structure_Flack -0.1(2)
_refine_ls_d_res_high 0.89
_refine_ls_extinction_method none
_refine_ls_goodness_of_fit_ref 1.034
_refine_ls_hydrogen_treatment constr
_refine_ls_matrix_type full
_refine_ls_number_parameters 201
_refine_ls_number_reflns 2096
_refine_ls_number_restraints 1
_refine_ls_R_factor_all 0.078
_refine_ls_R_factor_gt 0.069
_refine_ls_shift/su_max 0.003
_refine_ls_structure_factor_coef Fsqd
_refine_ls_weighting_details '1/[\s^2^(Fo^2^)+(0.0773P)^2^+57.5439P] where P=(Fo^2^+2Fc^2^)/3 '
_refine_ls_weighting_scheme calc
_refine_ls_wR_factor_gt 0.164
_refine_ls_wR_factor_ref 0.171
_reflns_Friedel_coverage 1.0000
_reflns_number_gt 1882
_reflns_number_total 2096
_reflns_threshold_expression >2.0\s(I)
_cod_data_source_file jo800428b-File004_1.cif
_cod_data_source_block 11
_cod_depositor_comments
;
The following automatic conversions were performed:
'_refine_ls_weighting_scheme' value 'calc ' changed to 'calc' according to
'/home/saulius/struct/CIF-dictionaries/cif_core.dic' dictionary named
'cif_core.dic' version 2.4.1 from 2010-06-29.

Automatic conversion script
Id: cif_fix_enum 1527 2010-12-29 10:47:43Z saulius 
;
_cod_original_sg_symbol_H-M 'R 3 c'
_cod_original_formula_sum 'C12 H10 F3 N1 O5 S1'
_cod_database_code 4023449

loop_
_symmetry_equiv_pos_as_xyz
'x, y, z'
'-y, x-y, z'
'-x+y, -x, z'
'-y, -x, z+1/2'
'-x+y, y, z+1/2'
'x, x-y, z+1/2'
'x+2/3, y+1/3, z+1/3'
'-y+2/3, x-y+1/3, z+1/3'
'-x+y+2/3, -x+1/3, z+1/3'
'-y+2/3, -x+1/3, z+5/6'
'-x+y+2/3, y+1/3, z+5/6'
'x+2/3, x-y+1/3, z+5/6'
'x+1/3, y+2/3, z+2/3'
'-y+1/3, x-y+2/3, z+2/3'
'-x+y+1/3, -x+2/3, z+2/3'
'-y+1/3, -x+2/3, z+7/6'
'-x+y+1/3, y+2/3, z+7/6'
'x+1/3, x-y+2/3, z+7/6'

loop_
_atom_site_label
_atom_site_fract_x
_atom_site_fract_y
_atom_site_fract_z
_atom_site_U_iso_or_equiv
_atom_site_adp_type
_atom_site_occupancy
_atom_site_symmetry_multiplicity
_atom_site_calc_flag
_atom_site_refinement_flags
_atom_site_disorder_assembly
_atom_site_disorder_group
S(1) 0.83293(8) 0.97923(8) 0.5062(4) 0.0697(8) Uani 1 1 d . . .
F(3) 0.9075(3) 1.0317(3) 0.6655(10) 0.123(3) Uani 1 1 d . . .
F(4) 0.9208(3) 1.0164(3) 0.3893(12) 0.124(3) Uani 1 1 d . . .
F(5) 0.8983(3) 0.9598(3) 0.5880(15) 0.154(4) Uani 1 1 d . . .
O(5) 0.8047(2) 0.9631(2) 0.6504(9) 0.076(2) Uani 1 1 d . . .
O(6) 0.8191(3) 0.9422(2) 0.3432(13) 0.098(3) Uani 1 1 d . . .
O(7) 0.83442(14) 1.02479(14) 0.4171(5) 0.0290(10) Uani 1 1 d . . .
O(8) 0.95887(14) 1.25290(14) 0.5956(6) 0.0300(10) Uani 1 1 d . . .
O(9) 0.87130(14) 1.22085(14) 0.7130(6) 0.0304(10) Uani 1 1 d . . .
N(1) 0.71923(19) 1.0894(2) 0.7604(7) 0.0356(13) Uani 1 1 d . . .
C(1) 0.8565(2) 1.1055(2) 0.5321(7) 0.0224(13) Uani 1 1 d . . .
C(2) 0.9394(2) 1.1721(2) 0.4941(8) 0.0252(13) Uani 1 1 d . . .
C(4) 0.9276(2) 1.2040(2) 0.5702(7) 0.0230(13) Uani 1 1 d . . .
C(7) 0.7695(2) 1.0346(2) 0.5255(7) 0.0230(13) Uani 1 1 d . . .
C(8) 0.8221(2) 1.2067(2) 0.7579(8) 0.0294(14) Uani 1 1 d . . .
C(10) 0.8175(2) 1.0541(2) 0.4997(7) 0.0233(13) Uani 1 1 d . . .
C(11) 0.7333(2) 0.9861(2) 0.4734(8) 0.0288(14) Uani 1 1 d . . .
C(12) 1.0063(2) 1.2731(2) 0.5109(9) 0.0357(16) Uani 1 1 d . . .
C(13) 0.8953(4) 0.9995(4) 0.548(2) 0.096(4) Uani 1 1 d . . .
C(14) 0.8444(2) 1.1377(2) 0.6135(8) 0.0221(12) Uani 1 1 d . . .
C(15) 0.8797(2) 1.1869(2) 0.6347(7) 0.0199(12) Uani 1 1 d . . .
C(16) 0.90409(19) 1.1226(2) 0.4716(8) 0.0228(13) Uani 1 1 d . . .
H(2) 0.9722 1.1837 0.4557 0.030 Uiso 1 1 calc R . .
H(7) 0.7585 1.0542 0.5827 0.028 Uiso 1 1 calc R . .
H(14) 0.8118 1.1259 0.6548 0.027 Uiso 1 1 calc R . .
H(16) 0.9125 1.1007 0.4156 0.027 Uiso 1 1 calc R . .
H(8A) 0.8084 1.1776 0.8333 0.044 Uiso 1 1 calc R . .
H(8B) 0.8022 1.1990 0.6516 0.044 Uiso 1 1 calc R . .
H(8C) 0.8216 1.2338 0.8198 0.044 Uiso 1 1 calc R . .
H(12A) 1.0015 1.2668 0.3853 0.054 Uiso 1 1 calc R . .
H(12B) 1.0241 1.2575 0.5586 0.054 Uiso 1 1 calc R . .
H(12C) 1.0253 1.3087 0.5316 0.054 Uiso 1 1 calc R . .

loop_
_atom_site_aniso_label
_atom_site_aniso_U_11
_atom_site_aniso_U_22
_atom_site_aniso_U_33
_atom_site_aniso_U_12
_atom_site_aniso_U_13
_atom_site_aniso_U_23
S(1) 0.0566(13) 0.0459(13) 0.125(2) 0.0394(12) 0.0418(14) 0.0357(13)
F(3) 0.187(8) 0.100(5) 0.120(6) 0.102(5) -0.070(5) -0.046(4)
F(4) 0.075(4) 0.115(5) 0.210(8) 0.067(4) 0.069(5) 0.036(5)
F(5) 0.113(6) 0.115(6) 0.277(11) 0.090(5) 0.027(6) 0.067(7)
O(5) 0.082(4) 0.079(4) 0.099(5) 0.063(4) 0.039(4) 0.048(4)
O(6) 0.076(5) 0.035(3) 0.185(8) 0.029(3) -0.019(5) -0.037(4)
O(7) 0.027(2) 0.018(2) 0.041(3) 0.0106(18) 0.0075(18) -0.0032(17)
O(8) 0.016(2) 0.020(2) 0.040(3) -0.0014(17) 0.0086(18) -0.0014(17)
O(9) 0.022(2) 0.022(2) 0.042(3) 0.0072(18) 0.0054(18) -0.0086(18)
N(1) 0.027(3) 0.038(3) 0.041(3) 0.016(3) 0.010(3) -0.002(2)
C(1) 0.020(3) 0.026(3) 0.020(3) 0.011(3) -0.001(2) 0.002(2)
C(2) 0.019(3) 0.029(3) 0.029(3) 0.014(3) 0.004(2) 0.002(2)
C(4) 0.020(3) 0.020(3) 0.021(3) 0.004(3) -0.001(2) 0.003(2)
C(7) 0.020(3) 0.020(3) 0.030(3) 0.011(3) 0.001(2) -0.006(2)
C(8) 0.022(3) 0.026(3) 0.037(4) 0.009(3) 0.003(3) -0.008(3)
C(10) 0.025(3) 0.025(3) 0.022(3) 0.014(3) -0.001(2) 0.000(2)
C(11) 0.021(3) 0.025(4) 0.037(4) 0.009(3) -0.001(3) -0.004(3)
C(12) 0.027(3) 0.028(3) 0.036(4) 0.001(3) 0.007(3) -0.003(3)
C(13) 0.076(7) 0.088(8) 0.153(13) 0.063(7) 0.031(8) 0.045(8)
C(14) 0.021(3) 0.023(3) 0.023(3) 0.011(2) -0.002(2) 0.000(2)
C(15) 0.021(3) 0.022(3) 0.016(3) 0.011(3) 0.001(2) 0.000(2)
C(16) 0.020(3) 0.020(3) 0.030(3) 0.012(3) 0.001(2) -0.005(2)

loop_
_atom_type_symbol
_atom_type_radius_bond
S 1.02
F 0.72
O 0.73
N 0.75
C 0.77
H 0.32

loop_
_geom_angle_atom_site_label_1
_geom_angle_atom_site_label_2
_geom_angle_atom_site_label_3
_geom_angle
_geom_angle_site_symmetry_1
_geom_angle_site_symmetry_2
_geom_angle_site_symmetry_3
_geom_angle_publ_flag
O5 S1 O7 114.6(3) . . . ?
O5 S1 O6 118.5(5) . . . ?
O7 S1 O6 101.1(4) . . . ?
O5 S1 C13 113.0(6) . . . ?
O7 S1 C13 103.2(4) . . . ?
O6 S1 C13 104.5(6) . . . ?
C4 O8 C12 115.7(5) . . . ?
C15 O9 C8 118.1(4) . . . ?
C10 O7 S1 123.2(4) . . . ?
C1 C16 C2 119.3(5) . . . ?
C1 C16 H16 120.40 . . . ?
C2 C16 H16 120.40 . . . ?
C15 C14 C1 120.2(5) . . . ?
C15 C14 H14 119.90 . . . ?
C1 C14 H14 119.90 . . . ?
C16 C1 C14 120.1(5) . . . ?
C16 C1 C10 120.5(5) . . . ?
C14 C1 C10 119.2(5) . . . ?
C4 C2 C16 120.9(5) . . . ?
C4 C2 H2 119.50 . . . ?
C16 C2 H2 119.50 . . . ?
O8 C4 C2 125.6(5) . . . ?
O8 C4 C15 114.3(5) . . . ?
C2 C4 C15 120.1(5) . . . ?
O9 C15 C14 124.3(5) . . . ?
O9 C15 C4 116.4(5) . . . ?
C14 C15 C4 119.3(5) . . . ?
C10 C7 C11 124.5(5) . . . ?
C10 C7 H7 117.80 . . . ?
C11 C7 H7 117.80 . . . ?
O9 C8 H8A 109.50 . . . ?
O9 C8 H8B 109.50 . . . ?
H8A C8 H8B 109.50 . . . ?
O9 C8 H8C 109.50 . . . ?
H8A C8 H8C 109.50 . . . ?
H8B C8 H8C 109.50 . . . ?
C7 C10 O7 118.2(5) . . . ?
C7 C10 C1 127.6(5) . . . ?
O7 C10 C1 114.0(5) . . . ?
N1 C11 C7 177.9(7) 15_564 . . ?
O8 C12 H12A 109.50 . . . ?
O8 C12 H12B 109.50 . . . ?
H12A C12 H12B 109.50 . . . ?
O8 C12 H12C 109.50 . . . ?
H12A C12 H12C 109.50 . . . ?
H12B C12 H12C 109.50 . . . ?
F3 C13 F5 116.5(13) . . . ?
F3 C13 F4 115.5(11) . . . ?
F5 C13 F4 105.1(10) . . . ?
F3 C13 S1 104.8(8) . . . ?
F5 C13 S1 106.9(8) . . . ?
F4 C13 S1 107.5(9) . . . ?

loop_
_geom_bond_atom_site_label_1
_geom_bond_atom_site_label_2
_geom_bond_distance
_geom_bond_site_symmetry_1
_geom_bond_site_symmetry_2
_geom_bond_publ_flag
S1 O5 1.347(6) . . ?
S1 O7 1.563(5) . . ?
S1 O6 1.611(9) . . ?
S1 C13 1.757(11) . . ?
O8 C4 1.358(7) . . ?
O8 C12 1.446(7) . . ?
O9 C15 1.358(7) . . ?
O9 C8 1.419(7) . . ?
O7 C10 1.422(7) . . ?
N1 C11 1.155(8) . 8_665 ?
C16 C1 1.388(8) . . ?
C16 C2 1.396(8) . . ?
C16 H16 0.9500 . . ?
C14 C15 1.387(8) . . ?
C14 C1 1.391(8) . . ?
C14 H14 0.9500 . . ?
C1 C10 1.478(8) . . ?
F5 C13 1.332(11) . . ?
C2 C4 1.362(9) . . ?
C2 H2 0.9500 . . ?
F4 C13 1.404(15) . . ?
C4 C15 1.407(8) . . ?
F3 C13 1.263(15) . . ?
C7 C10 1.324(8) . . ?
C7 C11 1.427(8) . . ?
C7 H7 0.9500 . . ?
C8 H8A 0.9800 . . ?
C8 H8B 0.9800 . . ?
C8 H8C 0.9800 . . ?
C11 N1 1.155(8) . 15_564 ?
C12 H12A 0.9800 . . ?
C12 H12B 0.9800 . . ?
C12 H12C 0.9800 . . ?

loop_
_geom_torsion_atom_site_label_1
_geom_torsion_atom_site_label_2
_geom_torsion_atom_site_label_3
_geom_torsion_atom_site_label_4
_geom_torsion
_geom_torsion_site_symmetry_1
_geom_torsion_site_symmetry_2
_geom_torsion_site_symmetry_3
_geom_torsion_site_symmetry_4
_geom_torsion_publ_flag
O5 S1 O7 C10 14.0(6) . . . . ?
O6 S1 O7 C10 142.7(5) . . . . ?
C13 S1 O7 C10 -109.3(7) . . . . ?
C2 C16 C1 C14 0.2(8) . . . . ?
C2 C16 C1 C10 175.8(5) . . . . ?
C15 C14 C1 C16 0.0(8) . . . . ?
C15 C14 C1 C10 -175.6(5) . . . . ?
C1 C16 C2 C4 -1.7(9) . . . . ?
C12 O8 C4 C2 9.5(8) . . . . ?
C12 O8 C4 C15 -172.1(5) . . . . ?
C16 C2 C4 O8 -178.9(5) . . . . ?
C16 C2 C4 C15 2.8(9) . . . . ?
C8 O9 C15 C14 -7.8(8) . . . . ?
C8 O9 C15 C4 171.4(5) . . . . ?
C1 C14 C15 O9 -179.7(5) . . . . ?
C1 C14 C15 C4 1.1(8) . . . . ?
O8 C4 C15 O9 -0.3(7) . . . . ?
C2 C4 C15 O9 178.2(5) . . . . ?
O8 C4 C15 C14 179.0(5) . . . . ?
C2 C4 C15 C14 -2.5(8) . . . . ?
C11 C7 C10 O7 -1.1(9) . . . . ?
C11 C7 C10 C1 172.7(5) . . . . ?
S1 O7 C10 C7 -69.7(6) . . . . ?
S1 O7 C10 C1 115.6(5) . . . . ?
C16 C1 C10 C7 -169.2(6) . . . . ?
C14 C1 C10 C7 6.4(9) . . . . ?
C16 C1 C10 O7 4.9(7) . . . . ?
C14 C1 C10 O7 -179.5(5) . . . . ?
C10 C7 C11 N1 -106(20) . . . 15_564 ?
O5 S1 C13 F3 -55.2(9) . . . . ?
O7 S1 C13 F3 69.2(9) . . . . ?
O6 S1 C13 F3 174.6(8) . . . . ?
O5 S1 C13 F5 69.0(12) . . . . ?
O7 S1 C13 F5 -166.6(9) . . . . ?
O6 S1 C13 F5 -61.2(11) . . . . ?
O5 S1 C13 F4 -178.6(7) . . . . ?
O7 S1 C13 F4 -54.2(9) . . . . ?
O6 S1 C13 F4 51.2(8) . . . . ?
